data_1571753
loop_
_publ_author_name
'Swain, Asim'
'Radacki, Krzysztof'
'Braunschweig, Holger'
'Ravat, Prince'

_publ_section_title
;
 Helically twisted nanoribbons <i>via</i> stereospecific annulative
 &#x3c0;-extension reaction employing [7]helicene as a molecular wrench.
;
_journal_issue 30
_journal_name_full 'Chemical science'
_journal_page_first 11737
_journal_page_last 11747
_journal_paper_doi 10.1039/d4sc01814a
_journal_volume 15
_journal_year 2024
_chemical_formula_moiety 'C68 H70, 2(C H2 Cl2)'
_chemical_formula_sum 'C70 H74 Cl4'
_chemical_formula_weight 1057.09
_space_group_crystal_system triclinic
_space_group_IT_number 2
_space_group_name_Hall '-P 1'
_space_group_name_H-M_alt 'P -1'
_atom_sites_solution_hydrogens geom
_atom_sites_solution_primary dual
_atom_sites_solution_secondary difmap
_audit_creation_date 2022-07-19
_audit_creation_method 'CIF-fill 1.3e (K.Radacki, 2005-22)'
_audit_update_record
;
2023-12-18 deposited with the CCDC.	2024-05-29 downloaded from the CCDC.
;
_cell_angle_alpha 66.4050(10)
_cell_angle_beta 76.5680(10)
_cell_angle_gamma 74.1110(10)
_cell_formula_units_Z 2
_cell_length_a 14.16160(10)
_cell_length_b 14.61250(10)
_cell_length_c 15.92860(10)
_cell_measurement_reflns_used 74644
_cell_measurement_temperature 100(2)
_cell_measurement_theta_max 73.5530
_cell_measurement_theta_min 3.0540
_cell_volume 2876.94(4)
_computing_cell_refinement 'CrysAlisPro 1.171.42.57a (Rigaku OD, 2022)'
_computing_data_collection 'CrysAlisPro 1.171.42.57a (Rigaku OD, 2022)'
_computing_data_reduction 'CrysAlisPro 1.171.42.57a (Rigaku OD, 2022)'
_computing_molecular_graphics 'ShelXLe (Huebschle et all, 2011)'
_computing_publication_material 'SHELXL-2018/3 (Sheldrick, 2018)'
_computing_structure_refinement 'SHELXL-2018/3 (Sheldrick, 2018)'
_computing_structure_solution 'SHELXT 2014/5 (Sheldrick, 2014)'
_diffrn_ambient_environment N~2~
_diffrn_ambient_temperature 100(2)
_diffrn_detector HPA
_diffrn_detector_area_resol_mean 10.0
_diffrn_detector_type 'HyPix Arc150'
_diffrn_measured_fraction_theta_full 0.995
_diffrn_measured_fraction_theta_max 0.964
_diffrn_measurement_details
;
 List of Runs (angles in degrees, time in seconds):
 --------------------------------------------------------------------------
  1  \w     29.00  54.00   0.50    0.50    --   58.61 -95.00 -77.00   50
  2  \w    -56.00 -30.00   0.50    0.50    --  -60.19  95.00  32.00   52
  3  \w    -76.00 -51.00   0.50    0.50    --  -69.72  95.00  32.00   50
  4  \w     30.00  56.00   0.50    0.50    --   71.30 -95.00 -77.00   52
  5  \w    -84.00 -58.00   0.50    1.10    --  -76.37  95.00  32.00   52
  6  \w     40.00  65.00   0.50    1.10    --   82.31 -95.00 -77.00   50
  7  \w     12.00  37.00   0.50    0.50    --    2.00  66.00  68.04   50
  8  \w     12.00  37.00   0.50    0.50    --    2.00  66.00 171.80   50
  9  \w     16.00  41.00   0.50    0.50    --    6.00  65.00 -96.15   50
 10  \w     16.00  41.00   0.50    0.50    --    6.00  65.00 -55.45   50
 11  \w     16.00  41.00   0.50    0.50    --    6.00  65.00-162.60   50
 12  \w     17.00  42.00   0.50    0.50    --    6.00  64.00 106.85   50
 13  \w     17.00  42.00   0.50    0.50    --    6.00  64.00 -19.08   50
 14  \w     21.00  46.00   0.50    0.50    --   10.00  62.00   7.10   50
 15  \w    -44.00 -19.00   0.50    0.50    --  -14.00 130.00 -78.45   50
 16  \w     25.00  50.00   0.50    0.50    --   14.00  61.00-129.22   50
 17  \w     25.00  50.00   0.50    0.50    --   14.00  61.00 133.43   50
 18  \w     25.00  50.00   0.50    0.50    --   14.00  61.00  53.54   50
 19  \w    -48.00 -23.00   0.50    0.50    --  -18.00 130.00  45.23   50
 20  \w     30.00  55.00   0.50    0.50    --   18.00  60.00  90.24   50
 21  \w     30.00  55.00   0.50    0.50    --   18.00  59.00 -82.54   50
 22  \w     30.00  55.00   0.50    0.50    --   18.00  60.00-164.10   50
 23  \w     30.00  55.00   0.50    0.50    --   18.00  58.00 163.50   50
 24  \w     34.00  59.00   0.50    0.50    --   22.00  58.00  -4.96   50
 25  \w     34.00  59.00   0.50    0.50    --   22.00  58.00 -55.35   50
 26  \w     34.00  59.00   0.50    0.50    --   22.00  58.00 139.61   50
 27  \w     34.00  59.00   0.50    0.50    --   22.00  59.00-101.14   50
 28  \w     34.00  59.00   0.50    0.50    --   22.00  57.00 -28.76   50
 29  \w     34.00  59.00   0.50    0.50    --   22.00  59.00 107.65   50
 30  \w     34.00  59.00   0.50    0.50    --   22.00  57.00  43.73   50
 31  \w     34.00  59.00   0.50    0.50    --   22.00  57.00  66.73   50
 32  \w     34.00  59.00   0.50    0.50    --   22.00  57.00-124.00   50
 33  \w     34.00  59.00   0.50    0.50    --   22.00  59.00  14.55   50
 34  \w    -64.00 -39.00   0.50    0.50    --  -26.00 -51.00-149.29   50
 35  \w     39.00  64.00   0.50    0.50    --   26.00  52.00-154.61   50
 36  \w     39.00  64.00   0.50    0.50    --   26.00  52.00-100.33   50
 37  \w    -74.00 -48.00   0.50    0.50    --  -30.00 -47.00 -98.58   52
 38  \w    -74.00 -48.00   0.50    0.50    --  -34.00 -52.00   4.70   52
 39  \w    -74.00 -48.00   0.50    0.50    --  -34.00 -51.00-102.28   52
 40  \w     47.00  72.00   0.50    0.50    --   34.00  52.00 175.65   50
 41  \w     48.00  73.00   0.50    0.50    --   34.00  51.00 -37.60   50
 42  \w     48.00  73.00   0.50    0.50    --   34.00  51.00 165.67   50
 43  \w     48.00  73.00   0.50    0.50    --   34.00  51.00-135.25   50
 44  \w    -79.00 -53.00   0.50    0.50    --  -38.00 -49.00 -52.40   52
 45  \w    -79.00 -53.00   0.50    0.50    --  -38.00 -50.00  34.10   52
 46  \w    -81.00 -55.00   0.50    0.50    --  -38.00 -49.00 -27.19   52
 47  \w     51.00  76.00   0.50    0.50    --   38.00  52.00 139.74   50
 48  \w     52.00  77.00   0.50    0.50    --   38.00  50.00 -96.73   50
 49  \w     52.00  77.00   0.50    0.50    --   38.00  50.00-169.36   50
 50  \w     51.00  76.00   0.50    0.50    --   38.00  52.00-109.36   50
 51  \w     51.00  76.00   0.50    0.50    --   38.00  52.00-151.54   50
 52  \w     51.00  76.00   0.50    0.50    --   38.00  52.00 -84.42   50
 53  \w     56.00  81.00   0.50    0.50    --   42.00  51.00-132.73   50
 54  \w     55.00  80.00   0.50    0.50    --   42.00  52.00  29.57   50
 55  \w     55.00  80.00   0.50    0.50    --   42.00  52.00  89.81   50
 56  \w     55.00  80.00   0.50    0.50    --   42.00  52.00 -10.47   50
 57  \w    -85.00 -59.00   0.50    0.50    --  -46.00 -51.00  63.90   52
 58  \w    -86.00 -60.00   0.50    0.50    --  -46.00 -52.00  -3.66   52
 59  \w     59.00  84.00   0.50    0.50    --   46.00  52.00 -90.20   50
 60  \w     59.00  84.00   0.50    0.50    --   46.00  52.00 149.03   50
 61  \w    -89.00 -63.00   0.50    0.50    --  -50.00 -52.00-109.29   52
 62  \w    -89.00 -63.00   0.50    0.50    --  -50.00 -45.00 158.81   52
 63  \w    -89.00 -63.00   0.50    0.50    --  -50.00 -52.00 153.37   52
 64  \w    -94.00 -68.00   0.50    0.50    --  -54.00 -52.00 134.64   52
 65  \w    -94.00 -68.00   0.50    0.50    --  -54.00 -50.00-169.28   52
 66  \w    -93.00 -67.00   0.50    0.50    --  -54.00 -52.00  41.76   52
 67  \w    -92.00 -67.00   0.50    0.50    --  -54.00 -52.00  25.80   50
 68  \w    -93.00 -67.00   0.50    0.50    --  -54.00 -52.00 -84.55   52
 69  \w    -94.00 -68.00   0.50    0.50    --  -54.00 -50.00 -32.27   52
 70  \w    -94.00 -68.00   0.50    0.50    --  -54.00 -52.00 112.95   52
 71  \w    -95.00 -69.00   0.50    0.50    --  -54.00 -52.00 -68.56   52
 72  \w    -93.00 -67.00   0.50    0.50    --  -54.00 -52.00  81.92   52
 73  \w    -94.00 -68.00   0.50    0.50    --  -54.00 -51.00 -40.87   52
 74  \w    -98.00 -72.00   0.50    0.50    --  -58.00 -51.00 -47.42   52
 75  \w    -98.00 -72.00   0.50    0.50    --  -58.00 -52.00 129.26   52
 76  \w    -97.00 -72.00   0.50    0.50    --  -58.00 -49.00  65.05   50
 77  \w    -97.00 -71.00   0.50    0.50    --  -58.00 -52.00-135.68   52
 78  \w    -97.00 -71.00   0.50    0.50    --  -58.00 -51.00-130.24   52
 79  \w    -98.00 -72.00   0.50    0.50    --  -58.00 -47.00   9.34   52
 80  \w    -99.00 -73.00   0.50    0.50    --  -58.00 -52.00-150.64   52
 81  \w    -98.00 -72.00   0.50    0.50    --  -58.00 -50.00-118.70   52
 82  \w    -96.00 -71.00   0.50    0.50    --  -58.00 -52.00-172.71   50
 83  \w     23.00  51.00   0.50    0.50    --   58.61-126.00 -60.00   56
 84  \w     16.00  51.00   0.50    0.50    --   58.61 -95.00  30.00   70
 85  \w     20.00  52.00   0.50    0.50    --   58.61-126.00-180.00   64
 86  \w     17.00  45.00   0.50    0.50    --   58.61 -95.00 -30.00   56
 87  \w    -39.00 -14.00   0.50    0.50    --  -60.19 126.00 -60.00   50
 88  \w    -69.00 -22.00   0.50    0.50    --  -60.19 126.00 150.00   94
 89  \w   -102.00 -76.00   0.50    0.50    --  -62.00 -48.00 -15.94   52
 90  \w   -103.00 -77.00   0.50    0.50    --  -62.00 -50.00 104.25   52
 91  \w   -104.00 -78.00   0.50    0.50    --  -62.00 -47.00-106.37   52
 92  \w   -106.00 -80.00   0.50    0.50    --  -66.00 -48.00   0.13   52
 93  \w   -109.00 -83.00   0.50    0.50    --  -70.00 -56.00-164.13   52
 94  \w   -110.00 -84.00   0.50    0.50    --  -70.00 -56.00 -66.09   52
 95  \w   -110.00 -84.00   0.50    0.50    --  -70.00 -56.00  64.58   52
 96  \w   -109.00 -83.00   0.50    0.50    --  -70.00 -55.00  75.21   52
 97  \w   -109.00 -83.00   0.50    0.50    --  -70.00 -56.00  87.21   52
 98  \w   -112.00 -86.00   0.50    1.10    --  -74.00 -59.00  12.05   52
 99  \w   -114.00 -86.00   0.50    1.10    --  -74.00 -59.00  46.22   56
 100  \w   -112.00 -86.00   0.50    1.10    --  -74.00 -58.00  55.93   52
 101  \w   -112.00 -86.00   0.50    1.10    --  -74.00 -55.00-177.73   52
 102  \w   -113.00 -87.00   0.50    1.10    --  -74.00 -59.00 -71.46   52
 103  \w   -114.00 -88.00   0.50    1.10    --  -74.00 -55.00-117.89   52
 104  \w   -112.00 -86.00   0.50    1.10    --  -74.00 -58.00 -42.20   52
 105  \w   -112.00 -86.00   0.50    1.10    --  -74.00 -57.00 -78.45   52
 106  \w   -115.00 -89.00   0.50    1.10    --  -74.00 -59.00 138.49   52
 107  \w   -115.00 -88.00   0.50    1.10    --  -74.00 -59.00 -94.21   54
 108  \w   -113.00 -87.00   0.50    1.10    --  -74.00 -60.00 115.17   52
 109  \w   -112.00 -86.00   0.50    1.10    --  -74.00 -56.00-170.23   52
 110  \w   -113.00 -87.00   0.50    1.10    --  -74.00 -58.00  -4.19   52
 111  \w   -114.00 -88.00   0.50    1.10    --  -74.00 -59.00 167.27   52
 112  \w   -112.00 -86.00   0.50    1.10    --  -74.00 -57.00  27.29   52
 113  \w   -113.00 -87.00   0.50    1.10    --  -74.00 -53.00-159.32   52
 114  \w   -116.00 -90.00   0.50    1.10    --  -78.00 -59.00 -23.87   52
 115  \w   -118.00 -92.00   0.50    1.10    --  -79.50 -63.00 -51.13   52
 116  \w   -123.00 -91.00   0.50    1.10    --  -79.50 -60.00-113.79   64
 117  \w   -124.00 -94.00   0.50    1.10    --  -79.50 -64.00 -92.10   60
 118  \w   -117.00 -91.00   0.50    1.10    --  -79.50 -60.00 -43.49   52
 119  \w   -119.00 -92.00   0.50    1.10    --  -79.50 -60.00-173.18   54
 120  \w   -125.00 -91.00   0.50    1.10    --  -79.50 -60.00 -81.22   68
 121  \w   -117.00 -91.00   0.50    1.10    --  -79.50 -58.00   8.76   52
 122  \w   -122.00 -91.00   0.50    1.10    --  -79.50 -59.00 177.61   62
 123  \w   -126.00-100.00   0.50    1.10    --  -79.50-124.00  50.42   52
 124  \w   -118.00 -91.00   0.50    1.10    --  -79.50 -56.00  17.51   54
 125  \w   -122.00 -93.00   0.50    1.10    --  -79.50 -60.00 100.15   58
 126  \w   -125.00 -97.00   0.50    1.10    --  -79.50-134.00 157.43   56
 127  \w   -120.00 -94.00   0.50    1.10    --  -79.50 -60.00  86.80   52
 128  \w   -129.00 -93.00   0.50    1.10    --  -79.50 -48.00-138.84   72
 129  \w   -121.00 -90.00   0.50    1.10    --  -79.50 -62.00  64.47   62
 130  \w   -123.00 -96.00   0.50    1.10    --  -79.50-129.00 -19.78   54
 131  \w   -125.00 -92.00   0.50    1.10    --  -79.50-128.00-176.33   66
 132  \w   -116.00 -91.00   0.50    1.10    --  -79.50 -58.00 149.70   50
 133  \w   -100.00 -33.00   0.50    1.10    --  -79.50 122.00-173.75  134
 134  \w   -116.00 -90.00   0.50    1.10    --  -79.50 -62.00-134.50   52
 135  \w    -60.00 -32.00   0.50    1.10    --  -79.50 131.00 -11.17   56
 136  \w    -65.00 -32.00   0.50    1.10    --  -79.50 127.00  40.32   66
 137  \w    -91.00 -66.00   0.50    1.10    --  -79.50 127.00  40.32   50
 138  \w   -116.00 -91.00   0.50    1.10    --  -79.50 -58.00 124.50   50
 139  \w   -118.00 -92.00   0.50    1.10    --  -79.50 -57.00 109.50   52
 140  \w   -122.00 -91.00   0.50    1.10    --  -79.50 -60.00 -77.93   62
 141  \w    -57.00 -32.00   0.50    1.10    --  -79.50 134.00 -47.59   50
 142  \w   -126.00 -88.00   0.50    1.10    --  -79.50-136.00  90.05   76
 143  \w   -118.00 -92.00   0.50    1.10    --  -79.50 -57.00 -54.01   52
 144  \w    -97.00 -71.00   0.50    1.10    --  -79.50 134.00 -47.59   52
 145  \w   -117.00 -91.00   0.50    1.10    --  -79.50 -60.00 -40.19   52
 146  \w   -123.00 -91.00   0.50    1.10    --  -79.50 -60.00  -9.22   64
 147  \w   -118.00 -92.00   0.50    1.10    --  -79.50 -63.00  -0.27   52
 148  \w   -121.00 -94.00   0.50    1.10    --  -79.50 -64.00 171.89   54
 149  \w   -122.00 -96.00   0.50    1.10    --  -79.50 -60.00 125.54   52
 150  \w   -121.00 -92.00   0.50    1.10    --  -79.50 -61.00-152.21   58
 151  \w    -73.00 -33.00   0.50    1.10    --  -79.50 130.00  97.53   80
 152  \w   -102.00 -33.00   0.50    1.10    --  -79.50 126.00  81.43  138
 153  \w   -101.00 -33.00   0.50    1.10    --  -79.50 131.00 -76.70  136
 154  \w   -123.00 -91.00   0.50    1.10    --  -79.50 -59.00  73.79   64
 155  \w   -117.00 -91.00   0.50    1.10    --  -79.50 -59.00 104.20   52
 156  \w   -116.00 -90.00   0.50    1.10    --  -79.50 -62.00  38.99   52
 157  \w   -115.00 -90.00   0.50    1.10    --  -79.50 -62.00   6.37   50
 158  \w   -115.00 -90.00   0.50    1.10    --  -79.50 -62.00-127.25   50
 159  \w   -128.00-103.00   0.50    1.10    --  -79.50-118.00  16.46   50
 160  \w   -118.00 -92.00   0.50    1.10    --  -79.50 -57.00 -29.65   52
 161  \w   -117.00 -91.00   0.50    1.10    --  -79.50 -59.00  44.23   52
 162  \w     40.00  90.00   0.50    1.10    --   82.31 -95.00 -30.00  100
 163  \w     38.00  97.00   0.50    1.10    --   82.31-112.00  90.00  118
 164  \w     46.00 128.00   0.50    1.10    --   82.31  15.00-120.00  164
 165  \w     40.00  97.00   0.50    1.10    --   82.31-112.00 -90.00  114
 166  \w     37.00  97.00   0.50    1.10    --   82.31-112.00 150.00  120
 167  \w     36.00  97.00   0.50    1.10    --   82.31-112.00  30.00  122
 168  \w     69.00  97.00   0.50    1.10    --   82.31-112.00 120.00   56
 169  \w    102.00 127.00   0.50    1.10    --   82.31  15.00 150.00   50
 170  \w     54.00 131.00   0.50    1.10    --   82.31  15.00   0.00  154
 171  \w     72.00  97.00   0.50    1.10    --   82.31-112.00   0.00   50
 172  \w     39.00  97.00   0.50    1.10    --   82.31-112.00 -30.00  116
 173  \w     35.00  96.00   0.50    1.10    --   82.31-112.00  60.00  122
 174  \w     72.00  97.00   0.50    1.10    --   82.31-112.00 -60.00   50
 175  \w     37.00  67.00   0.50    1.10    --   82.31-112.00 -60.00   60
 176  \w     37.00  68.00   0.50    1.10    --   82.31-112.00   0.00   62
 177  \w     41.00  96.00   0.50    1.10    --   82.31-112.00-180.00  110
 178  \w     35.00  97.00   0.50    1.10    --   82.31-112.00-120.00  124
 179  \w    100.00 131.00   0.50    1.10    --   82.31  15.00  90.00   62
 180  \w     46.00  84.00   0.50    1.10    --   82.31  15.00  90.00   76
 181  \w     40.00 101.00   0.50    1.10    --   85.25-131.00-125.96  122
 182  \w     40.00 100.00   0.50    1.10    --   85.25-133.00 130.81  120
 183  \w     99.00 127.00   0.50    1.10    --   85.25 121.00-163.15   56
 184  \w    104.00 132.00   0.50    1.10    --   85.25 113.00  38.51   56
;
_diffrn_measurement_device 'four-circle diffractometer'
_diffrn_measurement_device_type 'Rigaku XtaLAB Synergy-R'
_diffrn_measurement_method '\w scans'
_diffrn_orient_matrix_type
;
 CrysAlisPro convention (1999,Acta A55,543-557)
;
_diffrn_orient_matrix_UB_11 -0.0440209000
_diffrn_orient_matrix_UB_12 0.0519031000
_diffrn_orient_matrix_UB_13 -0.0916669000
_diffrn_orient_matrix_UB_21 -0.0731120000
_diffrn_orient_matrix_UB_22 -0.0729811000
_diffrn_orient_matrix_UB_23 0.0375376000
_diffrn_orient_matrix_UB_31 -0.0759111000
_diffrn_orient_matrix_UB_32 0.0760472000
_diffrn_orient_matrix_UB_33 0.0393310000
_diffrn_radiation_monochromator 'multi-layer mirror'
_diffrn_radiation_probe x-ray
_diffrn_radiation_type CuK\a
_diffrn_radiation_wavelength 1.54184
_diffrn_radiation_xray_symbol K-L~2,3~
_diffrn_reflns_av_R_equivalents 0.0260
_diffrn_reflns_av_unetI/netI 0.0098
_diffrn_reflns_Laue_measured_fraction_full 0.995
_diffrn_reflns_Laue_measured_fraction_max 0.964
_diffrn_reflns_limit_h_max 17
_diffrn_reflns_limit_h_min -17
_diffrn_reflns_limit_k_max 18
_diffrn_reflns_limit_k_min -17
_diffrn_reflns_limit_l_max 19
_diffrn_reflns_limit_l_min -19
_diffrn_reflns_number 123212
_diffrn_reflns_point_group_measured_fraction_full 0.995
_diffrn_reflns_point_group_measured_fraction_max 0.964
_diffrn_reflns_theta_full 67.684
_diffrn_reflns_theta_max 75.002
_diffrn_reflns_theta_min 3.057
_diffrn_source 'rotating-anode X-ray tube'
_diffrn_source_type 'PhotonJet-R X-ray Source'
_exptl_absorpt_coefficient_mu 2.176
_exptl_absorpt_correction_T_max 1.000
_exptl_absorpt_correction_T_min 0.675
_exptl_absorpt_correction_type gaussian
_exptl_absorpt_process_details
;
 CrysAlisPro 1.171.42.57a (Rigaku Oxford Diffraction, 2022) Numerical 
 absorption correction based on gaussian integration over a multifaceted 
 crystal model Empirical absorption correction using spherical harmonics, 
 implemented in SCALE3 ABSPACK scaling algorithm.
;
_exptl_crystal_colour 'clear yellow'
_exptl_crystal_density_diffrn 1.220
_exptl_crystal_description plate
_exptl_crystal_F_000 1124
_exptl_crystal_preparation
;
 Crystalls were grown from saturated solution of dichloromethane at 23 \%C. 
 For data collection the crystal was immersed in a film of perfluoropolyether 
 oil, mounted on a polyimide loop and transferred to stream of cold nitrogen 
 (Oxford Cryostream 800).
;
_exptl_crystal_size_max 0.160
_exptl_crystal_size_mid 0.100
_exptl_crystal_size_min 0.060
_refine_diff_density_max 1.170
_refine_diff_density_min -1.228
_refine_diff_density_rms 0.062
_refine_ls_extinction_method none
_refine_ls_goodness_of_fit_ref 1.072
_refine_ls_hydrogen_treatment constr
_refine_ls_matrix_type full
_refine_ls_number_parameters 687
_refine_ls_number_reflns 11428
_refine_ls_number_restraints 413
_refine_ls_restrained_S_all 1.097
_refine_ls_R_factor_all 0.0671
_refine_ls_R_factor_gt 0.0643
_refine_ls_shift/su_max 0.001
_refine_ls_shift/su_mean 0.000
_refine_ls_structure_factor_coef Fsqd
_refine_ls_weighting_details
;
 w=1/[\s^2^(Fo^2^)+(0.0805P)^2^+3.2811P] where P=(Fo^2^+2Fc^2^)/3
;
_refine_ls_weighting_scheme calc
_refine_ls_wR_factor_gt 0.1687
_refine_ls_wR_factor_ref 0.1710
_reflns_Friedel_coverage 0.000
_reflns_number_gt 10627
_reflns_number_total 11428
_reflns_threshold_expression 'I > 2\s(I)'
_cod_data_source_file d4sc01814a3.cif
_cod_data_source_block KR1112_AsSw_a
_cod_depositor_comments 'Adding full bibliography for 1571753--1571754.cif.'
_cod_database_code 1571753
_shelx_shelxl_version_number 2018/3
_shelx_space_group_comment
;
 The symmetry employed for this shelxl refinement is uniquely defined by the 
 following loop, which should always be used as a source of symmetry 
 information in preference to the above space-group names. They are only 
 intended as comments.
;
_shelx_estimated_absorpt_t_min 0.722
_shelx_estimated_absorpt_t_max 0.881

loop_
_space_group_symop_operation_xyz
'x, y, z'
'-x, -y, -z'

loop_
_atom_site_label
_atom_site_type_symbol
_atom_site_fract_x
_atom_site_fract_y
_atom_site_fract_z
_atom_site_U_iso_or_equiv
_atom_site_adp_type
_atom_site_occupancy
_atom_site_site_symmetry_order
_atom_site_calc_flag
_atom_site_refinement_flags_posn
_atom_site_refinement_flags_adp
_atom_site_refinement_flags_occupancy
_atom_site_disorder_assembly
_atom_site_disorder_group
C1_1 C 0.29574(16) 0.35074(16) 0.68852(14) 0.0263(4) Uani 1 1 d . . . . .
C2_1 C 0.23940(16) 0.31974(16) 0.64810(14) 0.0266(4) Uani 1 1 d . . . . .
H2_1 H 0.205549 0.368890 0.598527 0.032 Uiso 1 1 calc R U . . .
C3_1 C 0.23130(15) 0.21742(16) 0.67878(13) 0.0240(4) Uani 1 1 d . . . . .
C4_1 C 0.17255(15) 0.18469(17) 0.63815(14) 0.0271(4) Uani 1 1 d . . . . .
H4_1 H 0.138987 0.233163 0.588113 0.033 Uiso 1 1 calc R U . . .
C5_1 C 0.16401(15) 0.08607(17) 0.66971(14) 0.0273(4) Uani 1 1 d . . . . .
H5_1 H 0.122848 0.067255 0.642558 0.033 Uiso 1 1 calc R U . . .
C6_1 C 0.21555(15) 0.00925(16) 0.74312(14) 0.0242(4) Uani 1 1 d . . . . .
C7_1 C 0.20343(16) -0.09222(16) 0.78044(15) 0.0268(4) Uani 1 1 d . . . . .
H7_1 H 0.161111 -0.111799 0.755112 0.032 Uiso 1 1 calc R U . . .
C8_1 C 0.25147(14) -0.16455(15) 0.85316(14) 0.0261(4) Uani 1 1 d D . . . .
C9_1 C 0.32064(15) -0.13597(15) 0.88403(14) 0.0238(4) Uani 1 1 d . . . . .
H9_1 H 0.357282 -0.186145 0.931168 0.029 Uiso 1 1 calc R U . . .
C10_1 C 0.33728(14) -0.03653(15) 0.84781(13) 0.0220(4) Uani 1 1 d . . . . .
C11_1 C 0.40134(14) -0.00400(15) 0.88579(13) 0.0213(4) Uani 1 1 d . . . . .
C12_1 C 0.48204(14) -0.07555(14) 0.93562(13) 0.0204(4) Uani 1 1 d . . . . .
C13_1 C 0.53332(15) -0.16340(15) 0.91642(13) 0.0218(4) Uani 1 1 d . . . . .
H13_1 H 0.511639 -0.179998 0.873099 0.026 Uiso 1 1 calc R U . . .
C14_1 C 0.61545(14) -0.22712(14) 0.95934(13) 0.0211(4) Uani 1 1 d . . . . .
C15_1 C 0.63803(14) -0.20924(14) 1.03135(13) 0.0204(4) Uani 1 1 d . . . . .
H15_1 H 0.688128 -0.256914 1.066411 0.025 Uiso 1 1 calc R U . . .
C16_1 C 0.58863(14) -0.12248(14) 1.05348(13) 0.0194(4) Uani 1 1 d . . . . .
C17_1 C 0.51806(14) -0.04944(14) 0.99697(13) 0.0195(4) Uani 1 1 d . . . . .
C18_1 C 0.38205(14) 0.09772(15) 0.87740(13) 0.0205(4) Uani 1 1 d . . . . .
C19_1 C 0.33223(14) 0.17537(15) 0.80023(13) 0.0212(4) Uani 1 1 d . . . . .
C20_1 C 0.34067(15) 0.27754(15) 0.76510(14) 0.0235(4) Uani 1 1 d . . . . .
H20_1 H 0.378195 0.298365 0.794055 0.028 Uiso 1 1 calc R U . . .
C21_1 C 0.28177(14) 0.14363(15) 0.75271(13) 0.0220(4) Uani 1 1 d . . . . .
C22_1 C 0.27832(14) 0.03886(15) 0.78111(13) 0.0219(4) Uani 1 1 d . . . . .
C23_1 C 0.31204(19) 0.46041(17) 0.65205(16) 0.0342(5) Uani 1 1 d . . . . .
C24_1 C 0.2499(3) 0.5317(2) 0.5749(2) 0.0615(9) Uani 1 1 d . . . . .
H24A_1 H 0.256622 0.602041 0.558512 0.092 Uiso 1 1 calc R U . . .
H24B_1 H 0.180129 0.526876 0.596443 0.092 Uiso 1 1 calc R U . . .
H24C_1 H 0.273199 0.511842 0.520537 0.092 Uiso 1 1 calc R U . . .
C25_1 C 0.4221(2) 0.4600(2) 0.61641(19) 0.0467(6) Uani 1 1 d . . . . .
H25A_1 H 0.433413 0.529607 0.593824 0.070 Uiso 1 1 calc R U . . .
H25B_1 H 0.442197 0.433643 0.565793 0.070 Uiso 1 1 calc R U . . .
H25C_1 H 0.461223 0.416321 0.666756 0.070 Uiso 1 1 calc R U . . .
C26_1 C 0.2813(2) 0.50326(18) 0.73054(19) 0.0402(6) Uani 1 1 d . . . . .
H26A_1 H 0.291692 0.573383 0.706618 0.060 Uiso 1 1 calc R U . . .
H26B_1 H 0.321603 0.460999 0.780310 0.060 Uiso 1 1 calc R U . . .
H26C_1 H 0.211136 0.502687 0.754669 0.060 Uiso 1 1 calc R U . . .
C27_2 C 0.22987(12) -0.27325(11) 0.90483(11) 0.0318(5) Uani 0.136(4) 1 d DG U P A 1
C28_2 C 0.2897(2) -0.32881(19) 0.98602(18) 0.0878(15) Uani 0.136(4) 1 d DG U P A 1
H28A_2 H 0.257838 -0.383461 1.032745 0.132 Uiso 0.136(4) 1 calc R U P A 1
H28B_2 H 0.292366 -0.280469 1.013430 0.132 Uiso 0.136(4) 1 calc R U P A 1
H28C_2 H 0.357133 -0.358092 0.963892 0.132 Uiso 0.136(4) 1 calc R U P A 1
C29_2 C 0.11920(12) -0.2663(2) 0.9413(3) 0.0777(14) Uani 0.136(4) 1 d DG U P A 1
H29A_2 H 0.094216 -0.313144 0.925834 0.117 Uiso 0.136(4) 1 calc R U P A 1
H29B_2 H 0.083283 -0.196430 0.912688 0.117 Uiso 0.136(4) 1 calc R U P A 1
H29C_2 H 0.109219 -0.285051 1.008564 0.117 Uiso 0.136(4) 1 calc R U P A 1
C30_2 C 0.2597(3) -0.33208(19) 0.83884(17) 0.0648(11) Uani 0.136(4) 1 d DG U P A 1
H30A_2 H 0.235788 -0.396193 0.868401 0.097 Uiso 0.136(4) 1 calc R U P A 1
H30B_2 H 0.332073 -0.346867 0.823989 0.097 Uiso 0.136(4) 1 calc R U P A 1
H30C_2 H 0.230307 -0.290868 0.781851 0.097 Uiso 0.136(4) 1 calc R U P A 1
C27_20 C 0.22987(12) -0.27325(11) 0.90483(11) 0.0318(5) Uani 0.864(4) 1 d DG U P A 2
C28_20 C 0.1560(3) -0.2893(2) 0.8581(2) 0.0878(15) Uani 0.864(4) 1 d DG U P A 2
H28A_20 H 0.138571 -0.356151 0.893892 0.132 Uiso 0.864(4) 1 calc R U P A 2
H28B_20 H 0.186136 -0.286438 0.795306 0.132 Uiso 0.864(4) 1 calc R U P A 2
H28C_20 H 0.096109 -0.235773 0.854996 0.132 Uiso 0.864(4) 1 calc R U P A 2
C29_20 C 0.32651(17) -0.35181(15) 0.9028(2) 0.0777(14) Uani 0.864(4) 1 d DG U P A 2
H29A_20 H 0.312364 -0.420633 0.932133 0.117 Uiso 0.864(4) 1 calc R U P A 2
H29B_20 H 0.372125 -0.344566 0.936509 0.117 Uiso 0.864(4) 1 calc R U P A 2
H29C_20 H 0.356947 -0.340565 0.838533 0.117 Uiso 0.864(4) 1 calc R U P A 2
C30_20 C 0.1860(3) -0.2861(2) 1.00524(13) 0.0648(11) Uani 0.864(4) 1 d DG U P A 2
H30A_20 H 0.174389 -0.355583 1.038778 0.097 Uiso 0.864(4) 1 calc R U P A 2
H30B_20 H 0.123115 -0.237114 1.006582 0.097 Uiso 0.864(4) 1 calc R U P A 2
H30C_20 H 0.232470 -0.273759 1.034660 0.097 Uiso 0.864(4) 1 calc R U P A 2
C31 C 0.67961(15) -0.31115(15) 0.92368(14) 0.0245(4) Uani 1 1 d . . . . .
C32 C 0.61492(17) -0.37588(17) 0.91681(17) 0.0324(5) Uani 1 1 d . . . . .
H32A H 0.657128 -0.429713 0.895068 0.049 Uiso 1 1 calc R U . . .
H32B H 0.567913 -0.332510 0.873106 0.049 Uiso 1 1 calc R U . . .
H32C H 0.578346 -0.406809 0.977856 0.049 Uiso 1 1 calc R U . . .
C33 C 0.75847(17) -0.38134(17) 0.98534(17) 0.0321(5) Uani 1 1 d . . . . .
H33A H 0.795543 -0.435199 0.961454 0.048 Uiso 1 1 calc R U . . .
H33B H 0.726327 -0.412150 1.048566 0.048 Uiso 1 1 calc R U . . .
H33C H 0.804062 -0.341647 0.985504 0.048 Uiso 1 1 calc R U . . .
C34 C 0.7326(2) -0.25975(19) 0.82658(17) 0.0398(6) Uani 1 1 d . . . . .
H34A H 0.772896 -0.312090 0.802005 0.060 Uiso 1 1 calc R U . . .
H34B H 0.775539 -0.219326 0.830125 0.060 Uiso 1 1 calc R U . . .
H34C H 0.683311 -0.215045 0.785658 0.060 Uiso 1 1 calc R U . . .
C1_11 C 0.40861(15) 0.31861(15) 0.35395(14) 0.0247(4) Uani 1 1 d D . . . .
C2_11 C 0.45960(15) 0.38921(16) 0.28479(15) 0.0261(4) Uani 1 1 d . . . . .
H2_11 H 0.526277 0.366742 0.261461 0.031 Uiso 1 1 calc R U . . .
C3_11 C 0.41532(15) 0.49278(15) 0.24845(14) 0.0230(4) Uani 1 1 d . . . . .
C4_11 C 0.46726(15) 0.56685(16) 0.17708(14) 0.0267(4) Uani 1 1 d . . . . .
H4_11 H 0.532934 0.544935 0.151158 0.032 Uiso 1 1 calc R U . . .
C5_11 C 0.42443(15) 0.66740(16) 0.14598(14) 0.0258(4) Uani 1 1 d . . . . .
H5_11 H 0.459686 0.714188 0.097151 0.031 Uiso 1 1 calc R U . . .
C6_11 C 0.32666(15) 0.70432(15) 0.18564(13) 0.0224(4) Uani 1 1 d . . . . .
C7_11 C 0.28213(15) 0.80846(15) 0.15563(13) 0.0237(4) Uani 1 1 d . . . . .
H7_11 H 0.317622 0.856012 0.108049 0.028 Uiso 1 1 calc R U . . .
C8_11 C 0.18748(15) 0.84337(15) 0.19395(13) 0.0229(4) Uani 1 1 d . . . . .
C9_11 C 0.13902(15) 0.77242(14) 0.26822(13) 0.0213(4) Uani 1 1 d . . . . .
H9_11 H 0.074816 0.795958 0.295830 0.026 Uiso 1 1 calc R U . . .
C10_11 C 0.18164(14) 0.66849(14) 0.30306(13) 0.0200(4) Uani 1 1 d . . . . .
C11_11 C 0.13068(14) 0.59320(14) 0.37821(13) 0.0192(4) Uani 1 1 d . . . . .
C12_11 C 0.05307(14) 0.61913(14) 0.44800(13) 0.0187(4) Uani 1 1 d . . . . .
C13_11 C 0.04697(14) 0.70369(14) 0.47188(13) 0.0195(4) Uani 1 1 d . . . . .
H13_11 H 0.089702 0.750083 0.436737 0.023 Uiso 1 1 calc R U . . .
C14_11 C -0.02022(14) 0.72105(14) 0.54584(13) 0.0198(4) Uani 1 1 d . . . . .
C15_11 C -0.09143(14) 0.66043(14) 0.58886(13) 0.0200(4) Uani 1 1 d . . . . .
H15_11 H -0.142831 0.677089 0.633829 0.024 Uiso 1 1 calc R U . . .
C16_11 C -0.08883(14) 0.57562(14) 0.56728(13) 0.0189(4) Uani 1 1 d . . . . .
C17_11 C -0.00857(14) 0.54871(13) 0.50413(13) 0.0182(4) Uani 1 1 d . . . . .
C18_11 C 0.15907(14) 0.49165(14) 0.38464(13) 0.0195(4) Uani 1 1 d . . . . .
C19_11 C 0.26013(14) 0.45461(14) 0.34756(13) 0.0200(4) Uani 1 1 d . . . . .
C20_11 C 0.30832(15) 0.35190(15) 0.38209(13) 0.0223(4) Uani 1 1 d . . . . .
H20_11 H 0.271459 0.303333 0.426127 0.027 Uiso 1 1 calc R U . . .
C21_11 C 0.31669(14) 0.52677(14) 0.28427(13) 0.0204(4) Uani 1 1 d . . . . .
C22_11 C 0.27439(14) 0.63329(14) 0.25696(13) 0.0205(4) Uani 1 1 d . . . . .
C23_12 C 0.4597(2) 0.20725(15) 0.40484(19) 0.0293(5) Uani 0.542(3) 1 d DG U P B 1
C24_12 C 0.5634(3) 0.1808(4) 0.3544(3) 0.0694(15) Uani 0.542(3) 1 d G U P B 1
H24A_12 H 0.585943 0.106534 0.375499 0.104 Uiso 0.542(3) 1 calc R U P B 1
H24B_12 H 0.609423 0.210939 0.367737 0.104 Uiso 0.542(3) 1 calc R U P B 1
H24C_12 H 0.561294 0.207948 0.287599 0.104 Uiso 0.542(3) 1 calc R U P B 1
C25_12 C 0.4678(4) 0.1966(3) 0.5026(2) 0.0471(9) Uani 0.542(3) 1 d G U P B 1
H25A_12 H 0.503543 0.127834 0.534879 0.071 Uiso 0.542(3) 1 calc R U P B 1
H25B_12 H 0.401138 0.208357 0.536537 0.071 Uiso 0.542(3) 1 calc R U P B 1
H25C_12 H 0.503726 0.246938 0.498969 0.071 Uiso 0.542(3) 1 calc R U P B 1
C26_12 C 0.3967(4) 0.1345(3) 0.4105(4) 0.0642(12) Uani 0.542(3) 1 d G U P B 1
H26A_12 H 0.425698 0.064634 0.447513 0.096 Uiso 0.542(3) 1 calc R U P B 1
H26B_12 H 0.394762 0.138375 0.348033 0.096 Uiso 0.542(3) 1 calc R U P B 1
H26C_12 H 0.329134 0.153979 0.439542 0.096 Uiso 0.542(3) 1 calc R U P B 1
C23_120 C 0.4630(3) 0.20715(17) 0.3989(2) 0.0293(5) Uani 0.458(3) 1 d DG U P B 2
C24_120 C 0.3922(4) 0.1402(4) 0.4683(4) 0.0694(15) Uani 0.458(3) 1 d G U P B 2
H24A_120 H 0.428468 0.069588 0.492396 0.104 Uiso 0.458(3) 1 calc R U P B 2
H24B_120 H 0.338464 0.143169 0.437456 0.104 Uiso 0.458(3) 1 calc R U P B 2
H24C_120 H 0.364254 0.164971 0.519491 0.104 Uiso 0.458(3) 1 calc R U P B 2
C25_120 C 0.5153(4) 0.1616(4) 0.3247(3) 0.0471(9) Uani 0.458(3) 1 d G U P B 2
H25A_120 H 0.552802 0.092641 0.353952 0.071 Uiso 0.458(3) 1 calc R U P B 2
H25B_120 H 0.560789 0.204401 0.280351 0.071 Uiso 0.458(3) 1 calc R U P B 2
H25C_120 H 0.465896 0.158603 0.292346 0.071 Uiso 0.458(3) 1 calc R U P B 2
C26_120 C 0.5402(5) 0.2121(4) 0.4493(4) 0.0642(12) Uani 0.458(3) 1 d G U P B 2
H26A_120 H 0.573601 0.142736 0.483195 0.096 Uiso 0.458(3) 1 calc R U P B 2
H26B_120 H 0.507244 0.246916 0.492842 0.096 Uiso 0.458(3) 1 calc R U P B 2
H26C_120 H 0.589085 0.249704 0.404117 0.096 Uiso 0.458(3) 1 calc R U P B 2
C27_13 C 0.13345(16) 0.95525(15) 0.15698(14) 0.0270(4) Uani 1 1 d . . . . .
C28_13 C 0.2010(2) 1.02320(17) 0.08323(18) 0.0427(6) Uani 1 1 d . . . . .
H28A_13 H 0.165269 1.094381 0.064263 0.064 Uiso 1 1 calc R U . . .
H28B_13 H 0.220784 1.002041 0.029476 0.064 Uiso 1 1 calc R U . . .
H28C_13 H 0.260180 1.016674 0.108769 0.064 Uiso 1 1 calc R U . . .
C29_13 C 0.09716(18) 0.99648(16) 0.23603(16) 0.0317(5) Uani 1 1 d . . . . .
H29A_13 H 0.064045 1.068264 0.211540 0.047 Uiso 1 1 calc R U . . .
H29B_13 H 0.153865 0.990639 0.264607 0.047 Uiso 1 1 calc R U . . .
H29C_13 H 0.050378 0.956909 0.282489 0.047 Uiso 1 1 calc R U . . .
C30_13 C 0.04408(19) 0.96081(18) 0.11473(17) 0.0373(5) Uani 1 1 d . . . . .
H30A_13 H 0.008227 1.031715 0.091570 0.056 Uiso 1 1 calc R U . . .
H30B_13 H -0.000234 0.918791 0.162103 0.056 Uiso 1 1 calc R U . . .
H30C_13 H 0.067208 0.935474 0.063536 0.056 Uiso 1 1 calc R U . . .
C31_13 C -0.01689(15) 0.80148(14) 0.58377(14) 0.0224(4) Uani 1 1 d . . . . .
C32_13 C 0.06255(18) 0.86365(17) 0.52652(16) 0.0314(5) Uani 1 1 d . . . . .
H32A_13 H 0.063011 0.913140 0.553491 0.047 Uiso 1 1 calc R U . . .
H32B_13 H 0.047882 0.899828 0.462821 0.047 Uiso 1 1 calc R U . . .
H32C_13 H 0.127633 0.817772 0.526574 0.047 Uiso 1 1 calc R U . . .
C33_13 C 0.00804(18) 0.74584(16) 0.68322(15) 0.0299(5) Uani 1 1 d . . . . .
H33A_13 H 0.009466 0.795961 0.709107 0.045 Uiso 1 1 calc R U . . .
H33B_13 H 0.073068 0.699963 0.682678 0.045 Uiso 1 1 calc R U . . .
H33C_13 H -0.042517 0.706160 0.721238 0.045 Uiso 1 1 calc R U . . .
C34_13 C -0.11835(16) 0.87411(15) 0.58540(15) 0.0262(4) Uani 1 1 d . . . . .
H34A_13 H -0.115316 0.925155 0.609520 0.039 Uiso 1 1 calc R U . . .
H34B_13 H -0.168780 0.835106 0.625238 0.039 Uiso 1 1 calc R U . . .
H34C_13 H -0.135655 0.908392 0.522481 0.039 Uiso 1 1 calc R U . . .
C1_3 C 0.5882(2) 0.1564(2) 0.69226(19) 0.0452(6) Uani 1 1 d . . . . .
H1A_3 H 0.585092 0.160565 0.753402 0.054 Uiso 1 1 calc R U . . .
H1B_3 H 0.519932 0.178780 0.676301 0.054 Uiso 1 1 calc R U . . .
Cl2_3 Cl 0.63307(8) 0.03044(7) 0.69970(8) 0.0805(3) Uani 1 1 d . . . . .
Cl3_3 Cl 0.66181(6) 0.23866(6) 0.60963(5) 0.0580(2) Uani 1 1 d . . . . .
C1_4 C 0.0093(2) 0.3513(3) 0.8071(2) 0.0560(8) Uani 1 1 d . . . . .
H1A_4 H 0.045087 0.356102 0.744634 0.067 Uiso 1 1 calc R U . . .
H1B_4 H -0.053074 0.328728 0.814637 0.067 Uiso 1 1 calc R U . . .
Cl2_4 Cl 0.08239(6) 0.26036(7) 0.89058(6) 0.0624(2) Uani 1 1 d . . . . .
Cl3_4 Cl -0.01904(9) 0.47135(7) 0.81592(9) 0.0914(4) Uani 1 1 d . . . . .

loop_
_atom_site_aniso_label
_atom_site_aniso_U_11
_atom_site_aniso_U_22
_atom_site_aniso_U_33
_atom_site_aniso_U_23
_atom_site_aniso_U_13
_atom_site_aniso_U_12
C1_1 0.0280(10) 0.0240(10) 0.0223(9) -0.0034(8) -0.0047(8) -0.0048(8)
C2_1 0.0289(10) 0.0253(10) 0.0201(9) -0.0017(8) -0.0078(8) -0.0031(8)
C3_1 0.0230(9) 0.0265(10) 0.0198(9) -0.0073(8) -0.0028(7) -0.0027(8)
C4_1 0.0257(10) 0.0298(11) 0.0226(10) -0.0057(8) -0.0075(8) -0.0027(8)
C5_1 0.0245(10) 0.0339(11) 0.0252(10) -0.0106(9) -0.0070(8) -0.0053(8)
C6_1 0.0225(9) 0.0262(10) 0.0233(9) -0.0103(8) -0.0042(8) -0.0012(8)
C7_1 0.0265(10) 0.0282(10) 0.0302(10) -0.0149(9) -0.0071(8) -0.0033(8)
C8_1 0.0286(10) 0.0230(10) 0.0288(10) -0.0129(8) -0.0057(8) -0.0014(8)
C9_1 0.0251(10) 0.0214(9) 0.0245(9) -0.0099(8) -0.0066(8) 0.0008(8)
C10_1 0.0216(9) 0.0224(9) 0.0213(9) -0.0103(8) -0.0024(7) -0.0001(7)
C11_1 0.0215(9) 0.0214(9) 0.0191(9) -0.0074(7) -0.0026(7) -0.0017(7)
C12_1 0.0206(9) 0.0190(9) 0.0184(9) -0.0049(7) -0.0016(7) -0.0028(7)
C13_1 0.0240(9) 0.0209(9) 0.0196(9) -0.0073(7) -0.0037(7) -0.0026(7)
C14_1 0.0222(9) 0.0177(9) 0.0209(9) -0.0060(7) -0.0013(7) -0.0030(7)
C15_1 0.0198(9) 0.0179(9) 0.0197(9) -0.0032(7) -0.0029(7) -0.0030(7)
C16_1 0.0188(9) 0.0187(9) 0.0184(8) -0.0045(7) -0.0016(7) -0.0041(7)
C17_1 0.0184(8) 0.0186(9) 0.0181(8) -0.0046(7) -0.0008(7) -0.0029(7)
C18_1 0.0190(9) 0.0205(9) 0.0194(9) -0.0058(7) -0.0020(7) -0.0023(7)
C19_1 0.0193(9) 0.0219(9) 0.0196(9) -0.0067(8) -0.0020(7) -0.0014(7)
C20_1 0.0239(9) 0.0227(10) 0.0217(9) -0.0057(8) -0.0052(8) -0.0033(8)
C21_1 0.0201(9) 0.0235(10) 0.0196(9) -0.0072(8) -0.0017(7) -0.0017(7)
C22_1 0.0208(9) 0.0237(10) 0.0200(9) -0.0089(8) -0.0023(7) -0.0014(7)
C23_1 0.0432(13) 0.0253(11) 0.0303(11) 0.0009(9) -0.0131(10) -0.0109(9)
C24_1 0.095(3) 0.0317(14) 0.0565(18) 0.0117(12) -0.0469(18) -0.0233(15)
C25_1 0.0584(17) 0.0466(15) 0.0356(13) -0.0087(11) 0.0023(12) -0.0281(13)
C26_1 0.0454(14) 0.0258(11) 0.0462(14) -0.0080(10) -0.0125(11) -0.0046(10)
C27_2 0.0368(11) 0.0227(10) 0.0395(12) -0.0132(9) -0.0101(9) -0.0045(9)
C28_2 0.137(4) 0.0411(19) 0.103(3) 0.0055(19) -0.078(3) -0.042(2)
C29_2 0.056(2) 0.0219(14) 0.116(3) -0.0079(17) 0.025(2) -0.0034(14)
C30_2 0.091(3) 0.055(2) 0.0581(19) -0.0297(16) 0.0293(18) -0.0475(19)
C27_20 0.0368(11) 0.0227(10) 0.0395(12) -0.0132(9) -0.0101(9) -0.0045(9)
C28_20 0.137(4) 0.0411(19) 0.103(3) 0.0055(19) -0.078(3) -0.042(2)
C29_20 0.056(2) 0.0219(14) 0.116(3) -0.0079(17) 0.025(2) -0.0034(14)
C30_20 0.091(3) 0.055(2) 0.0581(19) -0.0297(16) 0.0293(18) -0.0475(19)
C31 0.0256(10) 0.0211(9) 0.0243(10) -0.0096(8) -0.0032(8) 0.0011(8)
C32 0.0341(11) 0.0284(11) 0.0403(12) -0.0203(10) -0.0112(10) 0.0022(9)
C33 0.0326(11) 0.0251(10) 0.0404(12) -0.0174(9) -0.0128(10) 0.0061(9)
C34 0.0419(13) 0.0323(12) 0.0318(12) -0.0116(10) 0.0087(10) 0.0018(10)
C1_11 0.0274(10) 0.0217(10) 0.0248(10) -0.0112(8) -0.0045(8) 0.0006(8)
C2_11 0.0219(9) 0.0270(10) 0.0281(10) -0.0130(8) -0.0023(8) 0.0007(8)
C3_11 0.0225(9) 0.0245(10) 0.0229(9) -0.0101(8) -0.0032(7) -0.0037(8)
C4_11 0.0220(9) 0.0301(11) 0.0264(10) -0.0106(9) -0.0001(8) -0.0048(8)
C5_11 0.0249(10) 0.0267(10) 0.0239(10) -0.0070(8) 0.0003(8) -0.0086(8)
C6_11 0.0246(10) 0.0225(9) 0.0210(9) -0.0082(8) -0.0022(7) -0.0065(8)
C7_11 0.0281(10) 0.0219(9) 0.0202(9) -0.0054(8) -0.0008(8) -0.0092(8)
C8_11 0.0292(10) 0.0185(9) 0.0210(9) -0.0062(7) -0.0037(8) -0.0058(8)
C9_11 0.0250(9) 0.0185(9) 0.0203(9) -0.0073(7) -0.0020(7) -0.0045(7)
C10_11 0.0233(9) 0.0184(9) 0.0196(9) -0.0075(7) -0.0032(7) -0.0052(7)
C11_11 0.0218(9) 0.0166(9) 0.0191(9) -0.0064(7) -0.0038(7) -0.0033(7)
C12_11 0.0214(9) 0.0150(8) 0.0181(8) -0.0047(7) -0.0044(7) -0.0019(7)
C13_11 0.0230(9) 0.0139(8) 0.0200(9) -0.0048(7) -0.0037(7) -0.0030(7)
C14_11 0.0250(9) 0.0135(8) 0.0209(9) -0.0062(7) -0.0058(7) -0.0015(7)
C15_11 0.0238(9) 0.0155(8) 0.0186(9) -0.0060(7) -0.0026(7) -0.0014(7)
C16_11 0.0228(9) 0.0144(8) 0.0179(8) -0.0046(7) -0.0045(7) -0.0017(7)
C17_11 0.0218(9) 0.0144(9) 0.0178(8) -0.0052(7) -0.0047(7) -0.0021(7)
C18_11 0.0235(9) 0.0169(9) 0.0174(8) -0.0063(7) -0.0030(7) -0.0029(7)
C19_11 0.0233(9) 0.0186(9) 0.0194(9) -0.0090(7) -0.0034(7) -0.0027(7)
C20_11 0.0260(10) 0.0180(9) 0.0221(9) -0.0083(7) -0.0021(7) -0.0030(7)
C21_11 0.0229(9) 0.0198(9) 0.0199(9) -0.0087(7) -0.0039(7) -0.0033(7)
C22_11 0.0234(9) 0.0199(9) 0.0201(9) -0.0082(7) -0.0034(7) -0.0053(7)
C23_12 0.0313(11) 0.0221(10) 0.0299(11) -0.0094(8) -0.0071(9) 0.0045(8)
C24_12 0.054(2) 0.035(2) 0.061(3) 0.0089(19) 0.016(2) 0.0213(17)
C25_12 0.061(2) 0.0310(17) 0.0392(18) -0.0125(15) -0.0160(17) 0.0130(16)
C26_12 0.081(3) 0.0275(17) 0.090(3) -0.014(2) -0.056(3) 0.0054(18)
C23_120 0.0313(11) 0.0221(10) 0.0299(11) -0.0094(8) -0.0071(9) 0.0045(8)
C24_120 0.054(2) 0.035(2) 0.061(3) 0.0089(19) 0.016(2) 0.0213(17)
C25_120 0.061(2) 0.0310(17) 0.0392(18) -0.0125(15) -0.0160(17) 0.0130(16)
C26_120 0.081(3) 0.0275(17) 0.090(3) -0.014(2) -0.056(3) 0.0054(18)
C27_13 0.0331(11) 0.0178(9) 0.0241(10) -0.0046(8) 0.0004(8) -0.0042(8)
C28_13 0.0484(14) 0.0206(11) 0.0391(13) -0.0005(10) 0.0097(11) -0.0045(10)
C29_13 0.0409(12) 0.0202(10) 0.0317(11) -0.0100(9) -0.0007(9) -0.0055(9)
C30_13 0.0451(14) 0.0287(11) 0.0341(12) -0.0101(10) -0.0140(10) 0.0041(10)
C31_13 0.0285(10) 0.0178(9) 0.0237(9) -0.0098(8) -0.0036(8) -0.0051(8)
C32_13 0.0378(12) 0.0259(10) 0.0374(12) -0.0186(9) 0.0030(9) -0.0130(9)
C33_13 0.0393(12) 0.0264(10) 0.0290(11) -0.0135(9) -0.0106(9) -0.0041(9)
C34_13 0.0329(11) 0.0180(9) 0.0290(10) -0.0123(8) -0.0026(8) -0.0027(8)
C1_3 0.0412(14) 0.0590(17) 0.0395(14) -0.0213(12) -0.0014(11) -0.0145(12)
Cl2_3 0.0871(7) 0.0452(4) 0.0981(7) -0.0079(4) -0.0252(6) -0.0132(4)
Cl3_3 0.0644(5) 0.0646(5) 0.0498(4) -0.0088(3) -0.0139(3) -0.0337(4)
C1_4 0.0496(16) 0.079(2) 0.0395(15) -0.0248(15) -0.0018(12) -0.0123(15)
Cl2_4 0.0422(4) 0.0700(5) 0.0618(5) -0.0212(4) -0.0039(3) 0.0023(3)
Cl3_4 0.1062(8) 0.0469(5) 0.0989(8) 0.0035(5) -0.0186(6) -0.0228(5)

loop_
_atom_type_symbol
_atom_type_description
_atom_type_scat_dispersion_real
_atom_type_scat_dispersion_imag
_atom_type_scat_source
C C 0.0181 0.0091 'International Tables Vol C Tables 4.2.6.8 and 6.1.1.4'
H H 0.0000 0.0000 'International Tables Vol C Tables 4.2.6.8 and 6.1.1.4'
Cl Cl 0.3639 0.7018 'International Tables Vol C Tables 4.2.6.8 and 6.1.1.4'

loop_
_exptl_crystal_face_index_h
_exptl_crystal_face_index_k
_exptl_crystal_face_index_l
_exptl_crystal_face_perp_dist
-1 1 0 0.0799
-1 1 -1 0.0889
0 0 -1 0.0647
1 0 -1 0.0286
-1 0 1 0.0350
0 1 1 0.0406
0 -1 -1 0.0414
1 0 1 0.0683
-1 0 -1 0.0674
2 1 -1 0.0279
-1 -1 0 0.0404
2 1 1 0.0455
-1 -1 -2 0.0564

loop_
_geom_angle_atom_site_label_1
_geom_angle_atom_site_label_2
_geom_angle_atom_site_label_3
_geom_angle
_geom_angle_site_symmetry_1
_geom_angle_site_symmetry_3
_geom_angle_publ_flag
C2_1 C1_1 C20_1 118.12(19) . . ?
C2_1 C1_1 C23_1 122.66(18) . . ?
C20_1 C1_1 C23_1 119.21(19) . . ?
C1_1 C2_1 C3_1 121.51(18) . . ?
C1_1 C2_1 H2_1 119.2 . . ?
C3_1 C2_1 H2_1 119.2 . . ?
C2_1 C3_1 C21_1 119.51(19) . . ?
C2_1 C3_1 C4_1 121.99(18) . . ?
C21_1 C3_1 C4_1 118.49(19) . . ?
C5_1 C4_1 C3_1 121.25(19) . . ?
C5_1 C4_1 H4_1 119.4 . . ?
C3_1 C4_1 H4_1 119.4 . . ?
C4_1 C5_1 C6_1 121.65(19) . . ?
C4_1 C5_1 H5_1 119.2 . . ?
C6_1 C5_1 H5_1 119.2 . . ?
C7_1 C6_1 C22_1 119.26(18) . . ?
C7_1 C6_1 C5_1 122.60(19) . . ?
C22_1 C6_1 C5_1 118.09(19) . . ?
C8_1 C7_1 C6_1 121.76(19) . . ?
C8_1 C7_1 H7_1 119.1 . . ?
C6_1 C7_1 H7_1 119.1 . . ?
C7_1 C8_1 C9_1 118.00(19) . . ?
C7_1 C8_1 C27_20 123.43(16) . . ?
C9_1 C8_1 C27_20 118.51(15) . . ?
C7_1 C8_1 C27_2 123.43(16) . . ?
C9_1 C8_1 C27_2 118.51(15) . . ?
C10_1 C9_1 C8_1 122.40(18) . . ?
C10_1 C9_1 H9_1 118.8 . . ?
C8_1 C9_1 H9_1 118.8 . . ?
C9_1 C10_1 C22_1 118.22(18) . . ?
C9_1 C10_1 C11_1 122.60(18) . . ?
C22_1 C10_1 C11_1 118.48(18) . . ?
C18_1 C11_1 C12_1 119.05(18) . . ?
C18_1 C11_1 C10_1 118.78(17) . . ?
C12_1 C11_1 C10_1 122.12(17) . . ?
C13_1 C12_1 C17_1 118.35(17) . . ?
C13_1 C12_1 C11_1 122.23(18) . . ?
C17_1 C12_1 C11_1 118.94(17) . . ?
C14_1 C13_1 C12_1 121.76(18) . . ?
C14_1 C13_1 H13_1 119.1 . . ?
C12_1 C13_1 H13_1 119.1 . . ?
C15_1 C14_1 C13_1 118.15(17) . . ?
C15_1 C14_1 C31 122.38(17) . . ?
C13_1 C14_1 C31 119.42(17) . . ?
C14_1 C15_1 C16_1 121.75(17) . . ?
C14_1 C15_1 H15_1 119.1 . . ?
C16_1 C15_1 H15_1 119.1 . . ?
C15_1 C16_1 C17_1 118.16(17) . . ?
C15_1 C16_1 C18_1 122.28(17) . 2_657 ?
C17_1 C16_1 C18_1 118.89(17) . 2_657 ?
C12_1 C17_1 C16_1 119.62(17) . . ?
C12_1 C17_1 C17_1 119.9(2) . 2_657 ?
C16_1 C17_1 C17_1 120.4(2) . 2_657 ?
C11_1 C18_1 C16_1 118.60(17) . 2_657 ?
C11_1 C18_1 C19_1 118.72(17) . . ?
C16_1 C18_1 C19_1 122.68(17) 2_657 . ?
C20_1 C19_1 C21_1 118.23(18) . . ?
C20_1 C19_1 C18_1 123.01(18) . . ?
C21_1 C19_1 C18_1 118.42(17) . . ?
C19_1 C20_1 C1_1 122.56(19) . . ?
C19_1 C20_1 H20_1 118.7 . . ?
C1_1 C20_1 H20_1 118.7 . . ?
C3_1 C21_1 C19_1 119.63(18) . . ?
C3_1 C21_1 C22_1 119.94(18) . . ?
C19_1 C21_1 C22_1 120.38(17) . . ?
C10_1 C22_1 C6_1 119.58(18) . . ?
C10_1 C22_1 C21_1 120.22(18) . . ?
C6_1 C22_1 C21_1 120.21(18) . . ?
C25_1 C23_1 C24_1 109.9(2) . . ?
C25_1 C23_1 C1_1 108.9(2) . . ?
C24_1 C23_1 C1_1 112.1(2) . . ?
C25_1 C23_1 C26_1 108.8(2) . . ?
C24_1 C23_1 C26_1 107.1(2) . . ?
C1_1 C23_1 C26_1 109.99(19) . . ?
C23_1 C24_1 H24A_1 109.5 . . ?
C23_1 C24_1 H24B_1 109.5 . . ?
H24A_1 C24_1 H24B_1 109.5 . . ?
C23_1 C24_1 H24C_1 109.5 . . ?
H24A_1 C24_1 H24C_1 109.5 . . ?
H24B_1 C24_1 H24C_1 109.5 . . ?
C23_1 C25_1 H25A_1 109.5 . . ?
C23_1 C25_1 H25B_1 109.5 . . ?
H25A_1 C25_1 H25B_1 109.5 . . ?
C23_1 C25_1 H25C_1 109.5 . . ?
H25A_1 C25_1 H25C_1 109.5 . . ?
H25B_1 C25_1 H25C_1 109.5 . . ?
C23_1 C26_1 H26A_1 109.5 . . ?
C23_1 C26_1 H26B_1 109.5 . . ?
H26A_1 C26_1 H26B_1 109.5 . . ?
C23_1 C26_1 H26C_1 109.5 . . ?
H26A_1 C26_1 H26C_1 109.5 . . ?
H26B_1 C26_1 H26C_1 109.5 . . ?
C28_2 C27_2 C29_2 109.5 . . ?
C28_2 C27_2 C30_2 109.5 . . ?
C29_2 C27_2 C30_2 109.5 . . ?
C28_2 C27_2 C8_1 109.10(7) . . ?
C29_2 C27_2 C8_1 109.57(7) . . ?
C30_2 C27_2 C8_1 109.74(7) . . ?
C27_2 C28_2 H28A_2 109.5 . . ?
C27_2 C28_2 H28B_2 109.5 . . ?
H28A_2 C28_2 H28B_2 109.5 . . ?
C27_2 C28_2 H28C_2 109.5 . . ?
H28A_2 C28_2 H28C_2 109.5 . . ?
H28B_2 C28_2 H28C_2 109.5 . . ?
C27_2 C29_2 H29A_2 109.5 . . ?
C27_2 C29_2 H29B_2 109.5 . . ?
H29A_2 C29_2 H29B_2 109.5 . . ?
C27_2 C29_2 H29C_2 109.5 . . ?
H29A_2 C29_2 H29C_2 109.5 . . ?
H29B_2 C29_2 H29C_2 109.5 . . ?
C27_2 C30_2 H30A_2 109.5 . . ?
C27_2 C30_2 H30B_2 109.5 . . ?
H30A_2 C30_2 H30B_2 109.5 . . ?
C27_2 C30_2 H30C_2 109.5 . . ?
H30A_2 C30_2 H30C_2 109.5 . . ?
H30B_2 C30_2 H30C_2 109.5 . . ?
C28_20 C27_20 C30_20 109.5 . . ?
C28_20 C27_20 C29_20 109.5 . . ?
C30_20 C27_20 C29_20 109.5 . . ?
C28_20 C27_20 C8_1 109.84(7) . . ?
C30_20 C27_20 C8_1 109.20(7) . . ?
C29_20 C27_20 C8_1 109.37(7) . . ?
C27_20 C28_20 H28A_20 109.5 . . ?
C27_20 C28_20 H28B_20 109.5 . . ?
H28A_20 C28_20 H28B_20 109.5 . . ?
C27_20 C28_20 H28C_20 109.5 . . ?
H28A_20 C28_20 H28C_20 109.5 . . ?
H28B_20 C28_20 H28C_20 109.5 . . ?
C27_20 C29_20 H29A_20 109.5 . . ?
C27_20 C29_20 H29B_20 109.5 . . ?
H29A_20 C29_20 H29B_20 109.5 . . ?
C27_20 C29_20 H29C_20 109.5 . . ?
H29A_20 C29_20 H29C_20 109.5 . . ?
H29B_20 C29_20 H29C_20 109.5 . . ?
C27_20 C30_20 H30A_20 109.5 . . ?
C27_20 C30_20 H30B_20 109.5 . . ?
H30A_20 C30_20 H30B_20 109.5 . . ?
C27_20 C30_20 H30C_20 109.5 . . ?
H30A_20 C30_20 H30C_20 109.5 . . ?
H30B_20 C30_20 H30C_20 109.5 . . ?
C33 C31 C32 108.83(17) . . ?
C33 C31 C34 108.14(19) . . ?
C32 C31 C34 108.55(19) . . ?
C33 C31 C14_1 112.40(17) . . ?
C32 C31 C14_1 110.63(17) . . ?
C34 C31 C14_1 108.18(17) . . ?
C31 C32 H32A 109.5 . . ?
C31 C32 H32B 109.5 . . ?
H32A C32 H32B 109.5 . . ?
C31 C32 H32C 109.5 . . ?
H32A C32 H32C 109.5 . . ?
H32B C32 H32C 109.5 . . ?
C31 C33 H33A 109.5 . . ?
C31 C33 H33B 109.5 . . ?
H33A C33 H33B 109.5 . . ?
C31 C33 H33C 109.5 . . ?
H33A C33 H33C 109.5 . . ?
H33B C33 H33C 109.5 . . ?
C31 C34 H34A 109.5 . . ?
C31 C34 H34B 109.5 . . ?
H34A C34 H34B 109.5 . . ?
C31 C34 H34C 109.5 . . ?
H34A C34 H34C 109.5 . . ?
H34B C34 H34C 109.5 . . ?
C2_11 C1_11 C20_11 118.06(18) . . ?
C2_11 C1_11 C23_120 120.2(2) . . ?
C20_11 C1_11 C23_120 121.7(2) . . ?
C2_11 C1_11 C23_12 122.7(2) . . ?
C20_11 C1_11 C23_12 119.1(2) . . ?
C1_11 C2_11 C3_11 121.78(19) . . ?
C1_11 C2_11 H2_11 119.1 . . ?
C3_11 C2_11 H2_11 119.1 . . ?
C2_11 C3_11 C21_11 119.23(18) . . ?
C2_11 C3_11 C4_11 122.43(19) . . ?
C21_11 C3_11 C4_11 118.32(18) . . ?
C5_11 C4_11 C3_11 121.38(19) . . ?
C5_11 C4_11 H4_11 119.3 . . ?
C3_11 C4_11 H4_11 119.3 . . ?
C4_11 C5_11 C6_11 121.13(19) . . ?
C4_11 C5_11 H5_11 119.4 . . ?
C6_11 C5_11 H5_11 119.4 . . ?
C7_11 C6_11 C22_11 119.49(18) . . ?
C7_11 C6_11 C5_11 121.84(18) . . ?
C22_11 C6_11 C5_11 118.67(18) . . ?
C8_11 C7_11 C6_11 121.45(18) . . ?
C8_11 C7_11 H7_11 119.3 . . ?
C6_11 C7_11 H7_11 119.3 . . ?
C7_11 C8_11 C9_11 118.17(18) . . ?
C7_11 C8_11 C27_13 122.58(18) . . ?
C9_11 C8_11 C27_13 119.23(18) . . ?
C10_11 C9_11 C8_11 122.57(18) . . ?
C10_11 C9_11 H9_11 118.7 . . ?
C8_11 C9_11 H9_11 118.7 . . ?
C9_11 C10_11 C22_11 118.05(17) . . ?
C9_11 C10_11 C11_11 123.17(17) . . ?
C22_11 C10_11 C11_11 118.46(17) . . ?
C18_11 C11_11 C12_11 118.44(17) . . ?
C18_11 C11_11 C10_11 118.55(17) . . ?
C12_11 C11_11 C10_11 122.99(16) . . ?
C13_11 C12_11 C17_11 117.97(17) . . ?
C13_11 C12_11 C11_11 122.16(17) . . ?
C17_11 C12_11 C11_11 119.09(16) . . ?
C14_11 C13_11 C12_11 121.63(17) . . ?
C14_11 C13_11 H13_11 119.2 . . ?
C12_11 C13_11 H13_11 119.2 . . ?
C13_11 C14_11 C15_11 118.42(17) . . ?
C13_11 C14_11 C31_13 122.69(17) . . ?
C15_11 C14_11 C31_13 118.86(17) . . ?
C14_11 C15_11 C16_11 121.60(17) . . ?
C14_11 C15_11 H15_11 119.2 . . ?
C16_11 C15_11 H15_11 119.2 . . ?
C15_11 C16_11 C17_11 118.28(17) . . ?
C15_11 C16_11 C18_11 122.17(17) . 2_566 ?
C17_11 C16_11 C18_11 119.16(16) . 2_566 ?
C16_11 C17_11 C12_11 119.88(16) . . ?
C16_11 C17_11 C17_11 119.7(2) . 2_566 ?
C12_11 C17_11 C17_11 120.4(2) . 2_566 ?
C11_11 C18_11 C16_11 119.04(17) . 2_566 ?
C11_11 C18_11 C19_11 118.93(17) . . ?
C16_11 C18_11 C19_11 121.93(16) 2_566 . ?
C20_11 C19_11 C21_11 118.26(18) . . ?
C20_11 C19_11 C18_11 122.45(17) . . ?
C21_11 C19_11 C18_11 118.61(17) . . ?
C1_11 C20_11 C19_11 122.35(18) . . ?
C1_11 C20_11 H20_11 118.8 . . ?
C19_11 C20_11 H20_11 118.8 . . ?
C3_11 C21_11 C19_11 119.65(17) . . ?
C3_11 C21_11 C22_11 120.19(18) . . ?
C19_11 C21_11 C22_11 120.16(17) . . ?
C6_11 C22_11 C10_11 119.79(17) . . ?
C6_11 C22_11 C21_11 119.87(18) . . ?
C10_11 C22_11 C21_11 120.30(17) . . ?
C25_12 C23_12 C26_12 109.5 . . ?
C25_12 C23_12 C24_12 109.5 . . ?
C26_12 C23_12 C24_12 109.5 . . ?
C25_12 C23_12 C1_11 108.0(2) . . ?
C26_12 C23_12 C1_11 109.4(2) . . ?
C24_12 C23_12 C1_11 111.0(2) . . ?
C23_12 C24_12 H24A_12 109.5 . . ?
C23_12 C24_12 H24B_12 109.5 . . ?
H24A_12 C24_12 H24B_12 109.5 . . ?
C23_12 C24_12 H24C_12 109.5 . . ?
H24A_12 C24_12 H24C_12 109.5 . . ?
H24B_12 C24_12 H24C_12 109.5 . . ?
C23_12 C25_12 H25A_12 109.5 . . ?
C23_12 C25_12 H25B_12 109.5 . . ?
H25A_12 C25_12 H25B_12 109.5 . . ?
C23_12 C25_12 H25C_12 109.5 . . ?
H25A_12 C25_12 H25C_12 109.5 . . ?
H25B_12 C25_12 H25C_12 109.5 . . ?
C23_12 C26_12 H26A_12 109.5 . . ?
C23_12 C26_12 H26B_12 109.5 . . ?
H26A_12 C26_12 H26B_12 109.5 . . ?
C23_12 C26_12 H26C_12 109.5 . . ?
H26A_12 C26_12 H26C_12 109.5 . . ?
H26B_12 C26_12 H26C_12 109.5 . . ?
C26_120 C23_120 C24_120 109.5 . . ?
C26_120 C23_120 C25_120 109.5 . . ?
C24_120 C23_120 C25_120 109.5 . . ?
C26_120 C23_120 C1_11 105.9(3) . . ?
C24_120 C23_120 C1_11 111.9(3) . . ?
C25_120 C23_120 C1_11 110.5(3) . . ?
C23_120 C24_120 H24A_120 109.5 . . ?
C23_120 C24_120 H24B_120 109.5 . . ?
H24A_120 C24_120 H24B_120 109.5 . . ?
C23_120 C24_120 H24C_120 109.5 . . ?
H24A_120 C24_120 H24C_120 109.5 . . ?
H24B_120 C24_120 H24C_120 109.5 . . ?
C23_120 C25_120 H25A_120 109.5 . . ?
C23_120 C25_120 H25B_120 109.5 . . ?
H25A_120 C25_120 H25B_120 109.5 . . ?
C23_120 C25_120 H25C_120 109.5 . . ?
H25A_120 C25_120 H25C_120 109.5 . . ?
H25B_120 C25_120 H25C_120 109.5 . . ?
C23_120 C26_120 H26A_120 109.5 . . ?
C23_120 C26_120 H26B_120 109.5 . . ?
H26A_120 C26_120 H26B_120 109.5 . . ?
C23_120 C26_120 H26C_120 109.5 . . ?
H26A_120 C26_120 H26C_120 109.5 . . ?
H26B_120 C26_120 H26C_120 109.5 . . ?
C28_13 C27_13 C29_13 107.79(19) . . ?
C28_13 C27_13 C30_13 109.2(2) . . ?
C29_13 C27_13 C30_13 109.34(19) . . ?
C28_13 C27_13 C8_11 111.93(18) . . ?
C29_13 C27_13 C8_11 110.09(17) . . ?
C30_13 C27_13 C8_11 108.48(17) . . ?
C27_13 C28_13 H28A_13 109.5 . . ?
C27_13 C28_13 H28B_13 109.5 . . ?
H28A_13 C28_13 H28B_13 109.5 . . ?
C27_13 C28_13 H28C_13 109.5 . . ?
H28A_13 C28_13 H28C_13 109.5 . . ?
H28B_13 C28_13 H28C_13 109.5 . . ?
C27_13 C29_13 H29A_13 109.5 . . ?
C27_13 C29_13 H29B_13 109.5 . . ?
H29A_13 C29_13 H29B_13 109.5 . . ?
C27_13 C29_13 H29C_13 109.5 . . ?
H29A_13 C29_13 H29C_13 109.5 . . ?
H29B_13 C29_13 H29C_13 109.5 . . ?
C27_13 C30_13 H30A_13 109.5 . . ?
C27_13 C30_13 H30B_13 109.5 . . ?
H30A_13 C30_13 H30B_13 109.5 . . ?
C27_13 C30_13 H30C_13 109.5 . . ?
H30A_13 C30_13 H30C_13 109.5 . . ?
H30B_13 C30_13 H30C_13 109.5 . . ?
C32_13 C31_13 C14_11 112.03(16) . . ?
C32_13 C31_13 C34_13 109.20(17) . . ?
C14_11 C31_13 C34_13 110.17(16) . . ?
C32_13 C31_13 C33_13 108.23(17) . . ?
C14_11 C31_13 C33_13 108.16(16) . . ?
C34_13 C31_13 C33_13 108.98(17) . . ?
C31_13 C32_13 H32A_13 109.5 . . ?
C31_13 C32_13 H32B_13 109.5 . . ?
H32A_13 C32_13 H32B_13 109.5 . . ?
C31_13 C32_13 H32C_13 109.5 . . ?
H32A_13 C32_13 H32C_13 109.5 . . ?
H32B_13 C32_13 H32C_13 109.5 . . ?
C31_13 C33_13 H33A_13 109.5 . . ?
C31_13 C33_13 H33B_13 109.5 . . ?
H33A_13 C33_13 H33B_13 109.5 . . ?
C31_13 C33_13 H33C_13 109.5 . . ?
H33A_13 C33_13 H33C_13 109.5 . . ?
H33B_13 C33_13 H33C_13 109.5 . . ?
C31_13 C34_13 H34A_13 109.5 . . ?
C31_13 C34_13 H34B_13 109.5 . . ?
H34A_13 C34_13 H34B_13 109.5 . . ?
C31_13 C34_13 H34C_13 109.5 . . ?
H34A_13 C34_13 H34C_13 109.5 . . ?
H34B_13 C34_13 H34C_13 109.5 . . ?
Cl2_3 C1_3 Cl3_3 112.47(16) . . ?
Cl2_3 C1_3 H1A_3 109.1 . . ?
Cl3_3 C1_3 H1A_3 109.1 . . ?
Cl2_3 C1_3 H1B_3 109.1 . . ?
Cl3_3 C1_3 H1B_3 109.1 . . ?
H1A_3 C1_3 H1B_3 107.8 . . ?
Cl3_4 C1_4 Cl2_4 111.96(18) . . ?
Cl3_4 C1_4 H1A_4 109.2 . . ?
Cl2_4 C1_4 H1A_4 109.2 . . ?
Cl3_4 C1_4 H1B_4 109.2 . . ?
Cl2_4 C1_4 H1B_4 109.2 . . ?
H1A_4 C1_4 H1B_4 107.9 . . ?

loop_
_geom_bond_atom_site_label_1
_geom_bond_atom_site_label_2
_geom_bond_distance
_geom_bond_site_symmetry_2
_geom_bond_publ_flag
C1_1 C2_1 1.388(3) . ?
C1_1 C20_1 1.407(3) . ?
C1_1 C23_1 1.534(3) . ?
C2_1 C3_1 1.404(3) . ?
C2_1 H2_1 0.9500 . ?
C3_1 C21_1 1.419(3) . ?
C3_1 C4_1 1.434(3) . ?
C4_1 C5_1 1.353(3) . ?
C4_1 H4_1 0.9500 . ?
C5_1 C6_1 1.434(3) . ?
C5_1 H5_1 0.9500 . ?
C6_1 C7_1 1.403(3) . ?
C6_1 C22_1 1.419(3) . ?
C7_1 C8_1 1.383(3) . ?
C7_1 H7_1 0.9500 . ?
C8_1 C9_1 1.410(3) . ?
C8_1 C27_20 1.548(2) . ?
C8_1 C27_2 1.548(2) . ?
C9_1 C10_1 1.398(3) . ?
C9_1 H9_1 0.9500 . ?
C10_1 C22_1 1.418(3) . ?
C10_1 C11_1 1.462(3) . ?
C11_1 C18_1 1.392(3) . ?
C11_1 C12_1 1.460(3) . ?
C12_1 C13_1 1.403(3) . ?
C12_1 C17_1 1.413(3) . ?
C13_1 C14_1 1.398(3) . ?
C13_1 H13_1 0.9500 . ?
C14_1 C15_1 1.394(3) . ?
C14_1 C31 1.537(3) . ?
C15_1 C16_1 1.407(3) . ?
C15_1 H15_1 0.9500 . ?
C16_1 C17_1 1.419(3) . ?
C16_1 C18_1 1.459(3) 2_657 ?
C17_1 C17_1 1.429(4) 2_657 ?
C18_1 C19_1 1.464(3) . ?
C19_1 C20_1 1.398(3) . ?
C19_1 C21_1 1.419(3) . ?
C20_1 H20_1 0.9500 . ?
C21_1 C22_1 1.424(3) . ?
C23_1 C25_1 1.529(4) . ?
C23_1 C24_1 1.531(3) . ?
C23_1 C26_1 1.539(4) . ?
C24_1 H24A_1 0.9800 . ?
C24_1 H24B_1 0.9800 . ?
C24_1 H24C_1 0.9800 . ?
C25_1 H25A_1 0.9800 . ?
C25_1 H25B_1 0.9800 . ?
C25_1 H25C_1 0.9800 . ?
C26_1 H26A_1 0.9800 . ?
C26_1 H26B_1 0.9800 . ?
C26_1 H26C_1 0.9800 . ?
C27_2 C28_2 1.5300 . ?
C27_2 C29_2 1.5300 . ?
C27_2 C30_2 1.5300 . ?
C28_2 H28A_2 0.9800 . ?
C28_2 H28B_2 0.9800 . ?
C28_2 H28C_2 0.9800 . ?
C29_2 H29A_2 0.9800 . ?
C29_2 H29B_2 0.9800 . ?
C29_2 H29C_2 0.9800 . ?
C30_2 H30A_2 0.9800 . ?
C30_2 H30B_2 0.9800 . ?
C30_2 H30C_2 0.9800 . ?
C27_20 C28_20 1.5300 . ?
C27_20 C30_20 1.5300 . ?
C27_20 C29_20 1.5300 . ?
C28_20 H28A_20 0.9800 . ?
C28_20 H28B_20 0.9800 . ?
C28_20 H28C_20 0.9800 . ?
C29_20 H29A_20 0.9800 . ?
C29_20 H29B_20 0.9800 . ?
C29_20 H29C_20 0.9800 . ?
C30_20 H30A_20 0.9800 . ?
C30_20 H30B_20 0.9800 . ?
C30_20 H30C_20 0.9800 . ?
C31 C33 1.530(3) . ?
C31 C32 1.533(3) . ?
C31 C34 1.536(3) . ?
C32 H32A 0.9800 . ?
C32 H32B 0.9800 . ?
C32 H32C 0.9800 . ?
C33 H33A 0.9800 . ?
C33 H33B 0.9800 . ?
C33 H33C 0.9800 . ?
C34 H34A 0.9800 . ?
C34 H34B 0.9800 . ?
C34 H34C 0.9800 . ?
C1_11 C2_11 1.388(3) . ?
C1_11 C20_11 1.398(3) . ?
C1_11 C23_120 1.547(3) . ?
C1_11 C23_12 1.549(3) . ?
C2_11 C3_11 1.402(3) . ?
C2_11 H2_11 0.9500 . ?
C3_11 C21_11 1.414(3) . ?
C3_11 C4_11 1.438(3) . ?
C4_11 C5_11 1.357(3) . ?
C4_11 H4_11 0.9500 . ?
C5_11 C6_11 1.437(3) . ?
C5_11 H5_11 0.9500 . ?
C6_11 C7_11 1.405(3) . ?
C6_11 C22_11 1.415(3) . ?
C7_11 C8_11 1.387(3) . ?
C7_11 H7_11 0.9500 . ?
C8_11 C9_11 1.406(3) . ?
C8_11 C27_13 1.536(3) . ?
C9_11 C10_11 1.399(3) . ?
C9_11 H9_11 0.9500 . ?
C10_11 C22_11 1.419(3) . ?
C10_11 C11_11 1.464(3) . ?
C11_11 C18_11 1.395(3) . ?
C11_11 C12_11 1.459(3) . ?
C12_11 C13_11 1.408(3) . ?
C12_11 C17_11 1.419(3) . ?
C13_11 C14_11 1.394(3) . ?
C13_11 H13_11 0.9500 . ?
C14_11 C15_11 1.398(3) . ?
C14_11 C31_13 1.536(3) . ?
C15_11 C16_11 1.402(3) . ?
C15_11 H15_11 0.9500 . ?
C16_11 C17_11 1.414(3) . ?
C16_11 C18_11 1.456(3) 2_566 ?
C17_11 C17_11 1.431(4) 2_566 ?
C18_11 C19_11 1.459(3) . ?
C19_11 C20_11 1.405(3) . ?
C19_11 C21_11 1.416(3) . ?
C20_11 H20_11 0.9500 . ?
C21_11 C22_11 1.428(3) . ?
C23_12 C25_12 1.5299 . ?
C23_12 C26_12 1.5300 . ?
C23_12 C24_12 1.5300 . ?
C24_12 H24A_12 0.9800 . ?
C24_12 H24B_12 0.9800 . ?
C24_12 H24C_12 0.9800 . ?
C25_12 H25A_12 0.9800 . ?
C25_12 H25B_12 0.9800 . ?
C25_12 H25C_12 0.9800 . ?
C26_12 H26A_12 0.9800 . ?
C26_12 H26B_12 0.9800 . ?
C26_12 H26C_12 0.9800 . ?
C23_120 C26_120 1.5300 . ?
C23_120 C24_120 1.5300 . ?
C23_120 C25_120 1.5300 . ?
C24_120 H24A_120 0.9800 . ?
C24_120 H24B_120 0.9800 . ?
C24_120 H24C_120 0.9800 . ?
C25_120 H25A_120 0.9800 . ?
C25_120 H25B_120 0.9800 . ?
C25_120 H25C_120 0.9800 . ?
C26_120 H26A_120 0.9800 . ?
C26_120 H26B_120 0.9800 . ?
C26_120 H26C_120 0.9800 . ?
C27_13 C28_13 1.531(3) . ?
C27_13 C29_13 1.533(3) . ?
C27_13 C30_13 1.535(3) . ?
C28_13 H28A_13 0.9800 . ?
C28_13 H28B_13 0.9800 . ?
C28_13 H28C_13 0.9800 . ?
C29_13 H29A_13 0.9800 . ?
C29_13 H29B_13 0.9800 . ?
C29_13 H29C_13 0.9800 . ?
C30_13 H30A_13 0.9800 . ?
C30_13 H30B_13 0.9800 . ?
C30_13 H30C_13 0.9800 . ?
C31_13 C32_13 1.530(3) . ?
C31_13 C34_13 1.537(3) . ?
C31_13 C33_13 1.539(3) . ?
C32_13 H32A_13 0.9800 . ?
C32_13 H32B_13 0.9800 . ?
C32_13 H32C_13 0.9800 . ?
C33_13 H33A_13 0.9800 . ?
C33_13 H33B_13 0.9800 . ?
C33_13 H33C_13 0.9800 . ?
C34_13 H34A_13 0.9800 . ?
C34_13 H34B_13 0.9800 . ?
C34_13 H34C_13 0.9800 . ?
C1_3 Cl2_3 1.740(3) . ?
C1_3 Cl3_3 1.746(3) . ?
C1_3 H1A_3 0.9900 . ?
C1_3 H1B_3 0.9900 . ?
C1_4 Cl3_4 1.746(4) . ?
C1_4 Cl2_4 1.755(3) . ?
C1_4 H1A_4 0.9900 . ?
C1_4 H1B_4 0.9900 . ?
